data_7040222
loop_
_publ_author_name
'Smithson, Chad S.'
'MacDonald, Daniel J.'
'Matt Letvenuk, T.'
'Carello, Christian E.'
'Jennings, Michael'
'Lough, Alan J.'
'Britten, James'
'Decken, Andreas'
'Preuss, Kathryn E.'

_publ_section_title
;
 A 1,2,3-dithiazolyl-o-naphthoquinone: a neutral radical with isolable
 cation and anion oxidation states.
;
_journal_issue 23
_journal_name_full 'Dalton transactions (Cambridge, England : 2003)'
_journal_page_first 9608
_journal_page_last 9620
_journal_paper_doi 10.1039/c6dt01249c
_journal_volume 45
_journal_year 2016
_chemical_formula_moiety 'C10 H4 N O2 S2, Cl4 Ga'
_chemical_formula_sum 'C10 H4 Cl4 Ga N O2 S2'
_chemical_formula_weight 445.78
_chemical_name_systematic '4,5-dioxo-naphtho[1,2-d][1,2,3]dithiazol-2-ium tetrachlorogallatel'
_space_group_IT_number 14
_symmetry_cell_setting monoclinic
_symmetry_space_group_name_Hall '-P 2yn'
_symmetry_space_group_name_H-M 'P 1 21/n 1'
_atom_sites_solution_hydrogens geom
_atom_sites_solution_primary direct
_atom_sites_solution_secondary difmap
_audit_creation_method SHELXL-97
_audit_update_record
;
2016-03-30 deposited with the CCDC.
2016-05-18 downloaded from the CCDC.
;
_cell_angle_alpha 90.00
_cell_angle_beta 90.079(4)
_cell_angle_gamma 90.00
_cell_formula_units_Z 4
_cell_length_a 8.0862(15)
_cell_length_b 9.4172(18)
_cell_length_c 19.659(4)
_cell_measurement_reflns_used 2760
_cell_measurement_temperature 150(2)
_cell_measurement_theta_max 26.37
_cell_measurement_theta_min 2.72
_cell_volume 1497.0(5)
_computing_cell_refinement 'Bruker SAINT'
_computing_data_collection 'Bruker APEX2'
_computing_data_reduction 'Bruker SAINT'
_computing_molecular_graphics 'Bruker SHELXTL'
_computing_publication_material 'Bruker SHELXTL'
_computing_structure_refinement 'SHELXL-97 (Sheldrick, 2008)'
_computing_structure_solution 'SHELXS-97 (Sheldrick, 2008)'
_diffrn_ambient_temperature 150(2)
_diffrn_measured_fraction_theta_full 0.999
_diffrn_measured_fraction_theta_max 0.999
_diffrn_measurement_device_type 'Bruker APEX-II CCD'
_diffrn_measurement_method '\f and \w scans'
_diffrn_radiation_monochromator graphite
_diffrn_radiation_source 'fine-focus sealed tube'
_diffrn_radiation_type MoK\a
_diffrn_radiation_wavelength 0.71073
_diffrn_reflns_av_R_equivalents 0.0558
_diffrn_reflns_av_sigmaI/netI 0.0406
_diffrn_reflns_limit_h_max 10
_diffrn_reflns_limit_h_min -5
_diffrn_reflns_limit_k_max 11
_diffrn_reflns_limit_k_min -10
_diffrn_reflns_limit_l_max 24
_diffrn_reflns_limit_l_min -24
_diffrn_reflns_number 17035
_diffrn_reflns_theta_full 26.46
_diffrn_reflns_theta_max 26.46
_diffrn_reflns_theta_min 2.07
_exptl_absorpt_coefficient_mu 2.827
_exptl_absorpt_correction_T_max 0.8953
_exptl_absorpt_correction_T_min 0.5180
_exptl_absorpt_correction_type multi-scan
_exptl_absorpt_process_details SADABS
_exptl_crystal_colour purple-red
_exptl_crystal_density_diffrn 1.978
_exptl_crystal_density_method 'not measured'
_exptl_crystal_description needle
_exptl_crystal_F_000 872
_exptl_crystal_recrystallization_method 'Re-crystallisation from solvent'
_exptl_crystal_size_max 0.27
_exptl_crystal_size_mid 0.06
_exptl_crystal_size_min 0.04
_refine_diff_density_max 0.409
_refine_diff_density_min -0.356
_refine_diff_density_rms 0.084
_refine_ls_extinction_method none
_refine_ls_goodness_of_fit_ref 1.025
_refine_ls_hydrogen_treatment constr
_refine_ls_matrix_type full
_refine_ls_number_parameters 181
_refine_ls_number_reflns 3088
_refine_ls_number_restraints 0
_refine_ls_restrained_S_all 1.025
_refine_ls_R_factor_all 0.0418
_refine_ls_R_factor_gt 0.0281
_refine_ls_shift/su_max 0.001
_refine_ls_shift/su_mean 0.000
_refine_ls_structure_factor_coef Fsqd
_refine_ls_weighting_details 'calc w=1/[\s^2^(Fo^2^)+(0.0184P)^2^+0.7886P] where P=(Fo^2^+2Fc^2^)/3'
_refine_ls_weighting_scheme calc
_refine_ls_wR_factor_gt 0.0529
_refine_ls_wR_factor_ref 0.0580
_reflns_number_gt 2503
_reflns_number_total 3088
_reflns_threshold_expression I>2\s(I)
_cod_data_source_file c6dt01249c2.cif
_cod_data_source_block chad2_0m
_cod_depositor_comments
;
The following automatic conversions were performed:

'_symmetry_cell_setting' value 'Monoclinic' changed to 'monoclinic'
according to
/usr/data/users/saulius/crontab/automatic-downloads/current/RSC/lib/dictionaries/cif_core.dic
dictionary named 'cif_core.dic' version 2.4.2 from 2011-04-26.

Automatic conversion script
Id: cif_fix_values 4268 2015-11-12 08:31:59Z antanas 
;
_cod_original_sg_symbol_H-M 'P 21/n'
_cod_database_code 7040222
_solvent_exptl_crystal_recrystallization_method 'acetonitrile and chlorobenzene'

loop_
_symmetry_equiv_pos_as_xyz
'x, y, z'
'-x+1/2, y+1/2, -z+1/2'
'-x, -y, -z'
'x-1/2, -y-1/2, z-1/2'

loop_
_atom_site_label
_atom_site_type_symbol
_atom_site_fract_x
_atom_site_fract_y
_atom_site_fract_z
_atom_site_U_iso_or_equiv
_atom_site_adp_type
_atom_site_occupancy
_atom_site_symmetry_multiplicity
_atom_site_calc_flag
_atom_site_refinement_flags
S1 S 0.50868(8) 0.93288(7) 0.73741(4) 0.02065(16) Uani 1 1 d .
S2 S 0.59639(8) 0.77731(8) 0.67654(4) 0.02096(16) Uani 1 1 d .
N1 N 0.4465(3) 0.7647(2) 0.62503(11) 0.0184(5) Uani 1 1 d .
C1 C 0.3194(3) 0.8509(3) 0.63688(14) 0.0160(6) Uani 1 1 d .
C2 C 0.1691(3) 0.8435(3) 0.59507(13) 0.0165(6) Uani 1 1 d .
C3 C 0.1540(3) 0.7414(3) 0.54482(14) 0.0191(6) Uani 1 1 d .
H3A H 0.2431 0.6786 0.5356 0.023 Uiso 1 1 calc R
C4 C 0.0084(3) 0.7313(3) 0.50798(15) 0.0230(6) Uani 1 1 d .
H4A H -0.0024 0.6607 0.4737 0.028 Uiso 1 1 calc R
C5 C -0.1210(3) 0.8227(3) 0.52068(15) 0.0251(7) Uani 1 1 d .
H5A H -0.2211 0.8137 0.4957 0.030 Uiso 1 1 calc R
C6 C -0.1058(3) 0.9272(3) 0.56944(14) 0.0214(6) Uani 1 1 d .
H6A H -0.1943 0.9915 0.5771 0.026 Uiso 1 1 calc R
C7 C 0.0390(3) 0.9384(3) 0.60748(14) 0.0180(6) Uani 1 1 d .
O1 O -0.0535(2) 1.1380(2) 0.67007(11) 0.0353(5) Uani 1 1 d .
C8 C 0.0505(3) 1.0486(3) 0.66044(15) 0.0217(6) Uani 1 1 d .
O2 O 0.2188(2) 1.1375(2) 0.75175(10) 0.0253(5) Uani 1 1 d .
C9 C 0.2052(3) 1.0514(3) 0.70703(14) 0.0190(6) Uani 1 1 d .
C10 C 0.3332(3) 0.9447(3) 0.69177(14) 0.0169(6) Uani 1 1 d .
Ga1 Ga 0.97815(3) 0.84151(3) 0.872496(16) 0.01956(9) Uani 1 1 d .
Cl1 Cl 0.79686(9) 0.99049(8) 0.90953(5) 0.0360(2) Uani 1 1 d .
Cl2 Cl 0.92347(8) 0.80504(8) 0.76437(4) 0.03028(18) Uani 1 1 d .
Cl3 Cl 1.23042(8) 0.91705(8) 0.87842(4) 0.02633(17) Uani 1 1 d .
Cl4 Cl 0.97279(8) 0.64134(7) 0.92747(4) 0.02339(16) Uani 1 1 d .

loop_
_atom_site_aniso_label
_atom_site_aniso_U_11
_atom_site_aniso_U_22
_atom_site_aniso_U_33
_atom_site_aniso_U_23
_atom_site_aniso_U_13
_atom_site_aniso_U_12
S1 0.0220(3) 0.0200(4) 0.0199(4) -0.0009(3) -0.0054(3) 0.0005(3)
S2 0.0173(3) 0.0225(4) 0.0231(4) -0.0009(3) -0.0039(3) 0.0029(3)
N1 0.0154(11) 0.0208(13) 0.0190(13) 0.0014(10) -0.0010(9) 0.0007(9)
C1 0.0162(12) 0.0143(14) 0.0173(15) 0.0039(11) 0.0014(11) -0.0001(10)
C2 0.0172(12) 0.0182(14) 0.0141(15) 0.0052(12) 0.0021(11) -0.0002(11)
C3 0.0206(13) 0.0187(15) 0.0178(15) 0.0017(12) -0.0013(11) 0.0038(11)
C4 0.0252(14) 0.0240(16) 0.0197(16) 0.0003(13) -0.0039(12) -0.0013(12)
C5 0.0191(14) 0.0325(18) 0.0238(17) 0.0045(14) -0.0043(12) -0.0036(12)
C6 0.0175(13) 0.0233(16) 0.0233(17) 0.0055(13) 0.0015(12) 0.0034(11)
C7 0.0179(13) 0.0189(15) 0.0173(15) 0.0030(12) 0.0023(11) 0.0006(11)
O1 0.0331(11) 0.0354(13) 0.0373(14) -0.0097(11) -0.0046(10) 0.0168(10)
C8 0.0220(14) 0.0214(16) 0.0216(17) 0.0007(13) 0.0023(12) 0.0042(12)
O2 0.0313(11) 0.0207(11) 0.0239(12) -0.0052(9) -0.0007(9) 0.0023(8)
C9 0.0223(13) 0.0171(15) 0.0176(16) 0.0031(13) 0.0020(11) 0.0007(11)
C10 0.0191(13) 0.0146(14) 0.0171(15) 0.0038(12) -0.0008(11) -0.0014(11)
Ga1 0.01847(15) 0.01949(17) 0.02072(18) 0.00180(14) -0.00028(12) -0.00002(12)
Cl1 0.0344(4) 0.0233(4) 0.0503(6) 0.0071(4) 0.0188(4) 0.0060(3)
Cl2 0.0263(4) 0.0408(5) 0.0236(4) 0.0039(3) -0.0080(3) -0.0041(3)
Cl3 0.0221(3) 0.0307(4) 0.0262(4) 0.0020(3) -0.0026(3) -0.0068(3)
Cl4 0.0235(3) 0.0190(4) 0.0276(4) 0.0032(3) -0.0025(3) -0.0028(3)

loop_
_atom_type_symbol
_atom_type_description
_atom_type_scat_dispersion_real
_atom_type_scat_dispersion_imag
_atom_type_scat_source
C C 0.0033 0.0016 'International Tables Vol C Tables 4.2.6.8 and 6.1.1.4'
H H 0.0000 0.0000 'International Tables Vol C Tables 4.2.6.8 and 6.1.1.4'
N N 0.0061 0.0033 'International Tables Vol C Tables 4.2.6.8 and 6.1.1.4'
O O 0.0106 0.0060 'International Tables Vol C Tables 4.2.6.8 and 6.1.1.4'
S S 0.1246 0.1234 'International Tables Vol C Tables 4.2.6.8 and 6.1.1.4'
Cl Cl 0.1484 0.1585 'International Tables Vol C Tables 4.2.6.8 and 6.1.1.4'
Ga Ga 0.2307 1.6083 'International Tables Vol C Tables 4.2.6.8 and 6.1.1.4'

loop_
_geom_angle_atom_site_label_1
_geom_angle_atom_site_label_2
_geom_angle_atom_site_label_3
_geom_angle
C10 S1 S2 91.64(10)
N1 S2 S1 99.45(9)
C1 N1 S2 115.65(19)
N1 C1 C10 117.4(2)
N1 C1 C2 120.8(2)
C10 C1 C2 121.8(2)
C3 C2 C7 120.1(2)
C3 C2 C1 120.3(2)
C7 C2 C1 119.6(2)
C2 C3 C4 119.7(3)
C2 C3 H3A 120.1
C4 C3 H3A 120.1
C5 C4 C3 120.5(3)
C5 C4 H4A 119.8
C3 C4 H4A 119.8
C4 C5 C6 120.3(2)
C4 C5 H5A 119.8
C6 C5 H5A 119.8
C5 C6 C7 120.1(3)
C5 C6 H6A 119.9
C7 C6 H6A 119.9
C6 C7 C2 119.2(3)
C6 C7 C8 119.1(2)
C2 C7 C8 121.7(2)
O1 C8 C7 124.0(2)
O1 C8 C9 117.3(2)
C7 C8 C9 118.7(2)
O2 C9 C10 123.1(2)
O2 C9 C8 121.1(2)
C10 C9 C8 115.8(2)
C1 C10 C9 122.2(2)
C1 C10 S1 115.85(19)
C9 C10 S1 121.9(2)
Cl1 Ga1 Cl2 107.00(3)
Cl1 Ga1 Cl3 114.16(4)
Cl1 Ga1 Cl4 112.48(3)
Cl3 Ga1 Cl4 106.13(3)
Cl3 Ga1 Cl2 106.97(3)
Cl4 Ga1 Cl2 109.96(3)

loop_
_geom_bond_atom_site_label_1
_geom_bond_atom_site_label_2
_geom_bond_distance
S1 C10 1.681(3)
S1 S2 2.0208(10)
S2 N1 1.583(2)
N1 C1 1.330(3)
C1 C10 1.399(4)
C1 C2 1.468(3)
C2 C3 1.384(4)
C2 C7 1.402(4)
C3 C4 1.385(4)
C3 H3A 0.9500
C4 C5 1.377(4)
C4 H4A 0.9500
C5 C6 1.379(4)
C5 H5A 0.9500
C6 C7 1.392(4)
C6 H6A 0.9500
C7 C8 1.473(4)
O1 C8 1.204(3)
C8 C9 1.550(4)
O2 C9 1.201(3)
C9 C10 1.474(4)
Ga1 Cl1 2.1565(8)
Ga1 Cl2 2.1974(9)
Ga1 Cl3 2.1633(8)
Ga1 Cl4 2.1733(8)

loop_
_geom_torsion_atom_site_label_1
_geom_torsion_atom_site_label_2
_geom_torsion_atom_site_label_3
_geom_torsion_atom_site_label_4
_geom_torsion
C10 S1 S2 N1 -0.09(13)
S1 S2 N1 C1 -0.7(2)
S2 N1 C1 C10 1.5(3)
S2 N1 C1 C2 -176.5(2)
N1 C1 C2 C3 3.4(4)
C10 C1 C2 C3 -174.5(3)
N1 C1 C2 C7 -178.2(2)
C10 C1 C2 C7 3.9(4)
C7 C2 C3 C4 -1.5(4)
C1 C2 C3 C4 176.9(2)
C2 C3 C4 C5 0.5(4)
C3 C4 C5 C6 1.2(4)
C4 C5 C6 C7 -1.8(4)
C5 C6 C7 C2 0.7(4)
C5 C6 C7 C8 -178.5(3)
C3 C2 C7 C6 0.9(4)
C1 C2 C7 C6 -177.5(2)
C3 C2 C7 C8 -179.9(3)
C1 C2 C7 C8 1.7(4)
C6 C7 C8 O1 -5.7(4)
C2 C7 C8 O1 175.1(3)
C6 C7 C8 C9 174.3(2)
C2 C7 C8 C9 -4.8(4)
O1 C8 C9 O2 1.5(4)
C7 C8 C9 O2 -178.6(3)
O1 C8 C9 C10 -177.3(3)
C7 C8 C9 C10 2.6(4)
N1 C1 C10 C9 175.9(2)
C2 C1 C10 C9 -6.1(4)
N1 C1 C10 S1 -1.6(3)
C2 C1 C10 S1 176.3(2)
O2 C9 C10 C1 -176.1(3)
C8 C9 C10 C1 2.7(4)
O2 C9 C10 S1 1.3(4)
C8 C9 C10 S1 -179.90(19)
S2 S1 C10 C1 0.9(2)
S2 S1 C10 C9 -176.7(2)
